data_7002421
loop_
_publ_author_name
'Yu, Jie-Hui'
'Zhu, Yan-Chun'
'Wu, Di'
'Yu, Yang'
'Hou, Qin'
'Xu, Ji-Qing'

_publ_section_title
;
 Preparation and structural characterization of a series of
 monoacylhydrazidate-bridged coordination polymers
;
_journal_issue 39
_journal_name_full 'Dalton Transactions'
_journal_page_first 8248
_journal_page_last 8256
_journal_paper_doi 10.1039/b908812a
_journal_year 2009
_chemical_formula_sum 'C10 H6 N4 O4'
_chemical_formula_weight 246.19
_chemical_name_systematic
;
?
;
_space_group_IT_number 69
_symmetry_cell_setting orthorhombic
_symmetry_space_group_name_Hall '-F 2 2'
_symmetry_space_group_name_H-M 'F m m m'
_atom_sites_solution_hydrogens geom
_atom_sites_solution_primary direct
_atom_sites_solution_secondary difmap
_audit_creation_method SHELXL-97
_cell_angle_alpha 90.00
_cell_angle_beta 90.00
_cell_angle_gamma 90.00
_cell_formula_units_Z 4
_cell_length_a 6.1168(12)
_cell_length_b 8.9700(18)
_cell_length_c 17.250(3)
_cell_measurement_temperature 293(2)
_cell_volume 946.5(3)
_computing_cell_refinement PROCESS-AUTO
_computing_data_collection PROCESS-AUTO
_computing_data_reduction PROCESS-AUTO
_computing_structure_refinement 'SHELXL-97 (Sheldrick, 1997)'
_computing_structure_solution 'SHELXS-97 (Sheldrick, 1990)'
_diffrn_ambient_temperature 293(2)
_diffrn_detector_area_resol_mean 10.0
_diffrn_measured_fraction_theta_full 0.994
_diffrn_measured_fraction_theta_max 0.994
_diffrn_measurement_device_type 'Rigaku RAXIS-RAPID'
_diffrn_measurement_method w
_diffrn_radiation_monochromator graphite
_diffrn_radiation_source 'fine-focus sealed tube'
_diffrn_radiation_type MoK\a
_diffrn_radiation_wavelength 0.71073
_diffrn_reflns_av_R_equivalents 0.0263
_diffrn_reflns_av_sigmaI/netI 0.0214
_diffrn_reflns_limit_h_max 7
_diffrn_reflns_limit_h_min -7
_diffrn_reflns_limit_k_max 11
_diffrn_reflns_limit_k_min -10
_diffrn_reflns_limit_l_max 22
_diffrn_reflns_limit_l_min -22
_diffrn_reflns_number 2290
_diffrn_reflns_theta_full 27.46
_diffrn_reflns_theta_max 27.46
_diffrn_reflns_theta_min 4.20
_diffrn_standards_decay_% 0
_diffrn_standards_interval_count 0
_diffrn_standards_number 0
_exptl_absorpt_coefficient_mu 0.138
_exptl_absorpt_correction_T_max 0.5
_exptl_absorpt_correction_T_min 0.4149
_exptl_absorpt_correction_type empirical
_exptl_absorpt_process_details
;Higashi, T.(1995).Program for Absorption Correction
Rigaku Corporation, Tokyo,Japan.
;
_exptl_crystal_colour light-brown
_exptl_crystal_density_diffrn 1.728
_exptl_crystal_density_method 'not measured'
_exptl_crystal_description block
_exptl_crystal_F_000 504
_exptl_crystal_size_max 0.313
_exptl_crystal_size_mid 0.308
_exptl_crystal_size_min 0.164
_refine_diff_density_max 0.268
_refine_diff_density_min -0.493
_refine_diff_density_rms 0.155
_refine_ls_extinction_method none
_refine_ls_goodness_of_fit_ref 1.141
_refine_ls_hydrogen_treatment constr
_refine_ls_matrix_type full
_refine_ls_number_parameters 29
_refine_ls_number_reflns 322
_refine_ls_number_restraints 0
_refine_ls_restrained_S_all 1.141
_refine_ls_R_factor_all 0.0541
_refine_ls_R_factor_gt 0.0520
_refine_ls_shift/su_max 0.000
_refine_ls_shift/su_mean 0.000
_refine_ls_structure_factor_coef Fsqd
_refine_ls_weighting_details 'calc w=1/[\s^2^(Fo^2^)+(0.0940P)^2^+0.9639P] where P=(Fo^2^+2Fc^2^)/3'
_refine_ls_weighting_scheme calc
_refine_ls_wR_factor_gt 0.1388
_refine_ls_wR_factor_ref 0.1415
_reflns_number_gt 291
_reflns_number_total 322
_reflns_threshold_expression >2sigma(I)
_cod_data_source_file b908812a.txt
_cod_data_source_block 11
_cod_original_sg_symbol_H-M Fmmm
_cod_database_code 7002421

loop_
_symmetry_equiv_pos_as_xyz
'x, y, z'
'-x, -y, z'
'-x, y, -z'
'x, -y, -z'
'x, y+1/2, z+1/2'
'-x, -y+1/2, z+1/2'
'-x, y+1/2, -z+1/2'
'x, -y+1/2, -z+1/2'
'x+1/2, y, z+1/2'
'-x+1/2, -y, z+1/2'
'-x+1/2, y, -z+1/2'
'x+1/2, -y, -z+1/2'
'x+1/2, y+1/2, z'
'-x+1/2, -y+1/2, z'
'-x+1/2, y+1/2, -z'
'x+1/2, -y+1/2, -z'
'-x, -y, -z'
'x, y, -z'
'x, -y, z'
'-x, y, z'
'-x, -y+1/2, -z+1/2'
'x, y+1/2, -z+1/2'
'x, -y+1/2, z+1/2'
'-x, y+1/2, z+1/2'
'-x+1/2, -y, -z+1/2'
'x+1/2, y, -z+1/2'
'x+1/2, -y, z+1/2'
'-x+1/2, y, z+1/2'
'-x+1/2, -y+1/2, -z'
'x+1/2, y+1/2, -z'
'x+1/2, -y+1/2, z'
'-x+1/2, y+1/2, z'

loop_
_atom_site_label
_atom_site_type_symbol
_atom_site_fract_x
_atom_site_fract_y
_atom_site_fract_z
_atom_site_U_iso_or_equiv
_atom_site_adp_type
_atom_site_occupancy
_atom_site_symmetry_multiplicity
_atom_site_calc_flag
_atom_site_refinement_flags
_atom_site_disorder_assembly
_atom_site_disorder_group
C1 C 0.0000 0.3432(3) 0.5000 0.0202(6) Uani 1 4 d S . .
H1B H 0.0000 0.2395 0.5000 0.024 Uiso 1 4 calc SR . .
C2 C 0.0000 0.42159(19) 0.43071(9) 0.0185(6) Uani 1 2 d S . .
C3 C 0.0000 0.3426(2) 0.35603(8) 0.0197(5) Uani 1 2 d S . .
O1 O 0.0000 0.20076(15) 0.35359(6) 0.0278(5) Uani 1 2 d S . .
N1 N 0.0000 0.42275(16) 0.29192(8) 0.0231(6) Uani 1 2 d S . .
H1A H 0.0000 0.3770 0.2481 0.028 Uiso 1 2 calc SR . .

loop_
_atom_site_aniso_label
_atom_site_aniso_U_11
_atom_site_aniso_U_22
_atom_site_aniso_U_33
_atom_site_aniso_U_23
_atom_site_aniso_U_13
_atom_site_aniso_U_12
C1 0.0306(13) 0.0158(12) 0.0141(11) 0.000 0.000 0.000
C2 0.0262(10) 0.0181(11) 0.0112(9) -0.0003(5) 0.000 0.000
C3 0.0287(10) 0.0188(10) 0.0118(8) -0.0012(6) 0.000 0.000
O1 0.0502(10) 0.0174(8) 0.0156(8) -0.0039(4) 0.000 0.000
N1 0.0397(10) 0.0199(10) 0.0097(7) -0.0014(5) 0.000 0.000

loop_
_atom_type_symbol
_atom_type_description
_atom_type_scat_dispersion_real
_atom_type_scat_dispersion_imag
_atom_type_scat_source
C C 0.0033 0.0016 'International Tables Vol C Tables 4.2.6.8 and 6.1.1.4'
H H 0.0000 0.0000 'International Tables Vol C Tables 4.2.6.8 and 6.1.1.4'
N N 0.0061 0.0033 'International Tables Vol C Tables 4.2.6.8 and 6.1.1.4'
O O 0.0106 0.0060 'International Tables Vol C Tables 4.2.6.8 and 6.1.1.4'

loop_
_geom_angle_atom_site_label_1
_geom_angle_atom_site_label_2
_geom_angle_atom_site_label_3
_geom_angle
_geom_angle_site_symmetry_1
_geom_angle_site_symmetry_3
_geom_angle_publ_flag
C2 C1 C2 119.0(2) . 18_556 ?
C1 C2 C2 120.48(12) . 2_565 ?
C1 C2 C3 120.71(19) . . ?
C2 C2 C3 118.81(11) 2_565 . ?
O1 C3 N1 121.12(15) . . ?
O1 C3 C2 120.71(16) . . ?
N1 C3 C2 118.17(19) . . ?
C3 N1 N1 123.02(11) . 2_565 ?

loop_
_geom_bond_atom_site_label_1
_geom_bond_atom_site_label_2
_geom_bond_distance
_geom_bond_site_symmetry_2
_geom_bond_publ_flag
C1 C2 1.387(2) . ?
C1 C2 1.387(2) 18_556 ?
C2 C2 1.407(3) 2_565 ?
C2 C3 1.470(2) . ?
C3 O1 1.273(3) . ?
C3 N1 1.319(2) . ?
N1 N1 1.386(3) 2_565 ?

loop_
_geom_hbond_atom_site_label_D
_geom_hbond_atom_site_label_H
_geom_hbond_atom_site_label_A
_geom_hbond_distance_DH
_geom_hbond_distance_HA
_geom_hbond_distance_DA
_geom_hbond_angle_DHA
_geom_hbond_site_symmetry_A
N1 H1A O1 0.86 1.89 2.7437(19) 173.2 21
